data_2210937
loop_
_publ_author_name
'Swesi, Abdurazag T.'
'Farina, Yang'
'Venkatraman, Ramaiyer'
'Ng, Seik Weng'

_publ_section_title
;A 1:1 cocrystal of
 chloro(4-ethyl-1-isopropylidene-3-thiosemicarbazidato-\k^2^<i>N</i>^3^,<i>S</i>)dimethyltin(IV)
 and 4-ethyl-1-isopropylidene-3-thiosemicarbazone
;
_journal_coeditor_code CI2192
_journal_issue 11
_journal_name_full 'Acta Crystallographica Section E'
_journal_page_first m3020
_journal_page_last m3021
_journal_paper_doi 10.1107/S1600536806042607
_journal_volume 62
_journal_year 2006
_chemical_formula_iupac '[Sn (C H3)2 (C6 H12 N3 S) Cl] , C6 H13 N3 S'
_chemical_formula_moiety 'C8 H18 Cl N3 S1 Sn , C6 H13 N3 S'
_chemical_formula_sum 'C14 H31 Cl N6 S2 Sn'
_chemical_formula_weight 501.71
_chemical_name_systematic
;
chloro(4-ethyl-1-isopropylidene-3-thiosemicarbazidato-
\k^2^N^3^,S)dimethyltin(IV)--4-ethyl-1-isopropylidene-3-thiosemicarbazone
(1/1)
;
_space_group_IT_number 14
_symmetry_cell_setting monoclinic
_symmetry_space_group_name_Hall '-P 2yn'
_symmetry_space_group_name_H-M 'P 1 21/n 1'
_atom_sites_solution_hydrogens geom
_atom_sites_solution_primary direct
_atom_sites_solution_secondary difmap
_audit_creation_method SHELXL97
_cell_angle_alpha 90.00
_cell_angle_beta 116.9040(10)
_cell_angle_gamma 90.00
_cell_formula_units_Z 8
_cell_length_a 25.488(3)
_cell_length_b 7.8171(7)
_cell_length_c 25.693(3)
_cell_measurement_reflns_used 995
_cell_measurement_temperature 293(2)
_cell_measurement_theta_max 26.8
_cell_measurement_theta_min 3.1
_cell_volume 4565.1(9)
_computing_cell_refinement 'SAINT (Bruker, 2003)'
_computing_data_collection 'SMART (Bruker, 2003)'
_computing_data_reduction SAINT
_computing_molecular_graphics 'X-SEED (Barbour, 2001)'
_computing_publication_material SHELXL97
_computing_structure_refinement 'SHELXL97 (Sheldrick, 1997)'
_computing_structure_solution 'SHELXS97 (Sheldrick, 1997)'
_diffrn_ambient_temperature 295(2)
_diffrn_measured_fraction_theta_full 1.00
_diffrn_measured_fraction_theta_max 1.00
_diffrn_measurement_device_type 'Bruker APEX area-detector'
_diffrn_measurement_method '\w and \f'
_diffrn_radiation_monochromator graphite
_diffrn_radiation_source 'fine-focus sealed tube'
_diffrn_radiation_type MoK\a
_diffrn_radiation_wavelength 0.71073
_diffrn_reflns_av_R_equivalents 0.0379
_diffrn_reflns_av_sigmaI/netI 0.0249
_diffrn_reflns_limit_h_max 30
_diffrn_reflns_limit_h_min -30
_diffrn_reflns_limit_k_max 9
_diffrn_reflns_limit_k_min -9
_diffrn_reflns_limit_l_max 30
_diffrn_reflns_limit_l_min -30
_diffrn_reflns_number 41245
_diffrn_reflns_theta_full 25.0
_diffrn_reflns_theta_max 25.00
_diffrn_reflns_theta_min 1.52
_diffrn_standards_number 0
_exptl_absorpt_coefficient_mu 1.428
_exptl_absorpt_correction_T_max 0.763
_exptl_absorpt_correction_T_min 0.566
_exptl_absorpt_correction_type multi-scan
_exptl_absorpt_process_details '(SADABS; Sheldrick, 1996)'
_exptl_crystal_colour Colourless
_exptl_crystal_density_diffrn 1.460
_exptl_crystal_density_method 'not measured'
_exptl_crystal_description Block
_exptl_crystal_F_000 2048
_exptl_crystal_size_max 0.45
_exptl_crystal_size_mid 0.35
_exptl_crystal_size_min 0.20
_refine_diff_density_max 1.85
_refine_diff_density_min -0.27
_refine_ls_extinction_method none
_refine_ls_goodness_of_fit_ref 1.17
_refine_ls_hydrogen_treatment constr
_refine_ls_matrix_type full
_refine_ls_number_parameters 449
_refine_ls_number_reflns 8034
_refine_ls_number_restraints 0
_refine_ls_restrained_S_all 1.17
_refine_ls_R_factor_all 0.057
_refine_ls_R_factor_gt 0.048
_refine_ls_shift/su_max 0.001
_refine_ls_shift/su_mean 0.000
_refine_ls_structure_factor_coef Fsqd
_refine_ls_weighting_details 'calc w = 1/[\s^2^(Fo^2^)+(0.0637P)^2^+2.4313P] where P=(Fo^2^+2Fc^2^)/3'
_refine_ls_weighting_scheme calc
_refine_ls_wR_factor_gt 0.115
_refine_ls_wR_factor_ref 0.120
_reflns_number_gt 6852
_reflns_number_total 8034
_reflns_threshold_expression I>2\s(I)
_cod_data_source_file ci2192.cif
_cod_data_source_block I
_cod_depositor_comments
;
The following automatic conversions were performed:
'_symmetry_cell_setting' value 'Monoclinic' changed to 'monoclinic'
according to '/home/saulius/struct/CIF-dictionaries/cif_core.dic'
dictionary named 'cif_core.dic' version 2.4.1 from 2010-06-29.

Automatic conversion script
Id: cif_fix_enum 1527 2010-12-29 10:47:43Z saulius 

The following automatic conversions were performed:

'_symmetry_cell_setting' value 'Monoclinic' changed to 'monoclinic'
according to /home/saulius/struct/CIF-dictionaries/cif_core.dic
dictionary named 'cif_core.dic' version 2.4.1 from 2010-06-29.

Automatic conversion script
Id: cif_fix_values 1715 2011-07-08 13:25:40Z adriana 
;
_cod_original_sg_symbol_H-M 'P 21/n'
_cod_database_code 2210937
_cod_database_fobs_code 2210937

loop_
_symmetry_equiv_pos_as_xyz
'x, y, z'
'-x+1/2, y+1/2, -z+1/2'
'-x, -y, -z'
'x-1/2, -y-1/2, z-1/2'

loop_
_atom_site_type_symbol
_atom_site_label
_atom_site_fract_x
_atom_site_fract_y
_atom_site_fract_z
_atom_site_U_iso_or_equiv
_atom_site_adp_type
_atom_site_calc_flag
_atom_site_refinement_flags
_atom_site_occupancy
Sn Sn1 0.301099(12) 0.62966(4) 0.408702(12) 0.04933(11) Uani d . 1
Sn Sn2 0.451532(12) 0.78329(5) 0.341179(13) 0.05140(12) Uani d . 1
Cl Cl1 0.36090(6) 0.90030(19) 0.43985(6) 0.0729(4) Uani d . 1
Cl Cl2 0.38821(6) 0.5204(2) 0.31289(6) 0.0769(4) Uani d . 1
S S1 0.25413(6) 0.72676(17) 0.46736(6) 0.0620(3) Uani d . 1
S S2 0.49947(7) 0.65992(19) 0.28736(7) 0.0721(4) Uani d . 1
S S3 0.20291(6) 0.0946(3) 0.63797(6) 0.0823(5) Uani d . 1
S S4 0.52337(7) 0.2417(3) 0.09314(6) 0.0901(5) Uani d . 1
N N1 0.23481(15) 0.4060(5) 0.39677(15) 0.0482(8) Uani d . 1
N N2 0.19909(16) 0.4178(5) 0.42410(16) 0.0539(9) Uani d . 1
N N3 0.17173(18) 0.5649(6) 0.48298(18) 0.0645(11) Uani d . 1
H H3N 0.1504 0.4767 0.4801 0.077 Uiso calc R 1
N N4 0.52032(15) 0.9959(5) 0.34872(15) 0.0505(9) Uani d . 1
N N5 0.55497(15) 0.9718(5) 0.31976(15) 0.0510(9) Uani d . 1
N N6 0.57838(16) 0.7991(6) 0.26298(17) 0.0587(10) Uani d . 1
H H6N 0.5758 0.6999 0.2476 0.070 Uiso calc R 1
N N7 0.10814(16) 0.2175(6) 0.47467(16) 0.0585(10) Uani d . 1
N N8 0.12363(16) 0.1713(6) 0.53178(15) 0.0590(10) Uani d . 1
H H8N 0.0977 0.1624 0.5443 0.071 Uiso calc R 1
N N9 0.21765(16) 0.1492(5) 0.54343(16) 0.0590(10) Uani d . 1
H H9N 0.2034 0.1821 0.5077 0.071 Uiso calc R 1
N N10 0.61523(16) 0.4140(5) 0.25149(16) 0.0556(9) Uani d . 1
N N11 0.60019(16) 0.3499(6) 0.19619(17) 0.0610(10) Uani d . 1
H H11N 0.6266 0.3343 0.1846 0.073 Uiso calc R 1
N N12 0.50630(16) 0.3301(6) 0.18383(18) 0.0682(12) Uani d . 1
H H12N 0.5209 0.3655 0.2193 0.082 Uiso calc R 1
C C1 0.2542(2) 0.7018(7) 0.31965(18) 0.0596(12) Uani d . 1
H H1A 0.2152 0.6553 0.3035 0.089 Uiso calc R 1
H H1B 0.2742 0.6583 0.2985 0.089 Uiso calc R 1
H H1C 0.2521 0.8242 0.3167 0.089 Uiso calc R 1
C C2 0.3743(2) 0.4671(8) 0.4537(2) 0.0718(15) Uani d . 1
H H2A 0.3616 0.3642 0.4650 0.108 Uiso calc R 1
H H2B 0.4027 0.5244 0.4879 0.108 Uiso calc R 1
H H2C 0.3918 0.4390 0.4286 0.108 Uiso calc R 1
C C3 0.2642(2) 0.2424(7) 0.3346(2) 0.0670(14) Uani d . 1
H H3A 0.2877 0.3423 0.3389 0.100 Uiso calc R 1
H H3B 0.2388 0.2227 0.2939 0.100 Uiso calc R 1
H H3C 0.2894 0.1452 0.3507 0.100 Uiso calc R 1
C C4 0.2279(2) 0.2688(6) 0.3661(2) 0.0535(11) Uani d . 1
C C5 0.1849(3) 0.1314(7) 0.3610(3) 0.0761(15) Uani d . 1
H H5A 0.1675 0.1572 0.3863 0.114 Uiso calc R 1
H H5B 0.2050 0.0235 0.3720 0.114 Uiso calc R 1
H H5C 0.1547 0.1252 0.3214 0.114 Uiso calc R 1
C C6 0.20585(18) 0.5546(6) 0.45519(18) 0.0479(10) Uani d . 1
C C7 0.1667(2) 0.7059(7) 0.5169(2) 0.0665(13) Uani d . 1
H H7A 0.1454 0.7992 0.4911 0.080 Uiso calc R 1
H H7B 0.2056 0.7469 0.5436 0.080 Uiso calc R 1
C C8 0.1350(3) 0.6503(10) 0.5507(3) 0.093(2) Uani d . 1
H H8A 0.1350 0.7418 0.5756 0.140 Uiso calc R 1
H H8B 0.1544 0.5524 0.5740 0.140 Uiso calc R 1
H H8C 0.0952 0.6209 0.5242 0.140 Uiso calc R 1
C C9 0.4964(2) 0.7273(8) 0.4315(2) 0.0708(15) Uani d . 1
H H9A 0.5355 0.7736 0.4475 0.106 Uiso calc R 1
H H9B 0.4985 0.6056 0.4370 0.106 Uiso calc R 1
H H9C 0.4756 0.7775 0.4509 0.106 Uiso calc R 1
C C10 0.38048(19) 0.9519(7) 0.2946(2) 0.0696(14) Uani d . 1
H H10A 0.3943 1.0481 0.2810 0.104 Uiso calc R 1
H H10B 0.3644 0.9911 0.3198 0.104 Uiso calc R 1
H H10C 0.3506 0.8929 0.2618 0.104 Uiso calc R 1
C C11 0.4964(3) 1.1720(8) 0.4122(2) 0.0800(16) Uani d . 1
H H11A 0.4660 1.0881 0.4031 0.120 Uiso calc R 1
H H11B 0.4790 1.2834 0.4011 0.120 Uiso calc R 1
H H11C 0.5222 1.1703 0.4534 0.120 Uiso calc R 1
C C12 0.5309(2) 1.1317(7) 0.3794(2) 0.0608(12) Uani d . 1
C C13 0.5771(3) 1.2586(7) 0.3841(3) 0.0824(17) Uani d . 1
H H13A 0.5868 1.2414 0.3525 0.124 Uiso calc R 1
H H13B 0.6116 1.2431 0.4205 0.124 Uiso calc R 1
H H13C 0.5623 1.3726 0.3822 0.124 Uiso calc R 1
C C14 0.54747(18) 0.8283(6) 0.29275(18) 0.0496(10) Uani d . 1
C C15 0.6153(2) 0.9241(7) 0.2555(2) 0.0650(13) Uani d . 1
H H15A 0.6496 0.9433 0.2926 0.078 Uiso calc R 1
H H15B 0.5940 1.0313 0.2432 0.078 Uiso calc R 1
C C16 0.6347(3) 0.8682(10) 0.2110(3) 0.095(2) Uani d . 1
H H16A 0.6496 0.9651 0.1988 0.142 Uiso calc R 1
H H16B 0.6018 0.8205 0.1778 0.142 Uiso calc R 1
H H16C 0.6651 0.7835 0.2278 0.142 Uiso calc R 1
C C17 0.0034(2) 0.2164(11) 0.4513(2) 0.094(2) Uani d . 1
H H17A 0.0115 0.1255 0.4790 0.140 Uiso calc R 1
H H17B -0.0309 0.1885 0.4158 0.140 Uiso calc R 1
H H17C -0.0033 0.3206 0.4671 0.140 Uiso calc R 1
C C18 0.0545(2) 0.2388(6) 0.4389(2) 0.0536(11) Uani d . 1
C C19 0.0417(2) 0.2888(9) 0.3786(2) 0.0783(16) Uani d . 1
H H19A 0.0776 0.3203 0.3776 0.117 Uiso calc R 1
H H19B 0.0151 0.3842 0.3665 0.117 Uiso calc R 1
H H19C 0.0240 0.1941 0.3527 0.117 Uiso calc R 1
C C20 0.1817(2) 0.1405(6) 0.5673(2) 0.0568(11) Uani d . 1
C C21 0.2801(2) 0.1067(7) 0.5735(2) 0.0649(13) Uani d . 1
H H21A 0.2849 -0.0166 0.5750 0.078 Uiso calc R 1
H H21B 0.2968 0.1491 0.6133 0.078 Uiso calc R 1
C C22 0.3121(2) 0.1851(9) 0.5423(2) 0.0805(17) Uani d . 1
H H22A 0.3531 0.1559 0.5625 0.121 Uiso calc R 1
H H22B 0.3079 0.3073 0.5414 0.121 Uiso calc R 1
H H22C 0.2958 0.1421 0.5031 0.121 Uiso calc R 1
C C23 0.6841(3) 0.4769(9) 0.3484(2) 0.0891(19) Uani d . 1
H H23A 0.6495 0.5250 0.3485 0.134 Uiso calc R 1
H H23B 0.7136 0.5642 0.3580 0.134 Uiso calc R 1
H H23C 0.6990 0.3867 0.3768 0.134 Uiso calc R 1
C C24 0.6692(2) 0.4070(7) 0.2896(2) 0.0584(12) Uani d . 1
C C25 0.7182(2) 0.3345(10) 0.2805(3) 0.094(2) Uani d . 1
H H25A 0.7027 0.2554 0.2484 0.141 Uiso calc R 1
H H25B 0.7451 0.2761 0.3152 0.141 Uiso calc R 1
H H25C 0.7385 0.4253 0.2719 0.141 Uiso calc R 1
C C26 0.5428(2) 0.3121(7) 0.1607(2) 0.0586(12) Uani d . 1
C C27 0.4432(2) 0.2952(10) 0.1543(2) 0.0831(17) Uani d . 1
H H27A 0.4346 0.2185 0.1218 0.100 Uiso calc R 1
H H27B 0.4221 0.4012 0.1389 0.100 Uiso calc R 1
C C28 0.4229(3) 0.2179(10) 0.1939(3) 0.098(2) Uani d . 1
H H28A 0.3820 0.1887 0.1724 0.148 Uiso calc R 1
H H28B 0.4280 0.2979 0.2241 0.148 Uiso calc R 1
H H28C 0.4454 0.1165 0.2109 0.148 Uiso calc R 1

loop_
_atom_site_aniso_label
_atom_site_aniso_U_11
_atom_site_aniso_U_22
_atom_site_aniso_U_33
_atom_site_aniso_U_12
_atom_site_aniso_U_13
_atom_site_aniso_U_23
Sn1 0.04037(17) 0.0638(2) 0.04543(18) 0.00165(13) 0.02078(14) 0.00649(14)
Sn2 0.04037(17) 0.0691(2) 0.04599(18) 0.00488(14) 0.02069(14) 0.00560(15)
Cl1 0.0578(7) 0.0767(9) 0.0789(8) -0.0137(6) 0.0263(6) -0.0004(7)
Cl2 0.0677(8) 0.0822(9) 0.0853(9) -0.0143(7) 0.0387(7) 0.0027(7)
S1 0.0669(8) 0.0658(8) 0.0675(8) -0.0142(6) 0.0428(7) -0.0153(6)
S2 0.0817(9) 0.0687(8) 0.0919(10) -0.0213(7) 0.0622(8) -0.0245(7)
S3 0.0682(8) 0.1294(14) 0.0515(7) 0.0190(9) 0.0291(7) 0.0217(8)
S4 0.0765(10) 0.1394(16) 0.0571(8) -0.0255(10) 0.0327(8) -0.0193(9)
N1 0.0486(19) 0.053(2) 0.0474(19) 0.0060(16) 0.0253(17) 0.0074(17)
N2 0.058(2) 0.056(2) 0.060(2) -0.0024(18) 0.0369(19) -0.0022(19)
N3 0.071(3) 0.066(3) 0.078(3) -0.006(2) 0.053(2) -0.011(2)
N4 0.0451(19) 0.060(2) 0.0458(19) 0.0044(17) 0.0202(16) -0.0021(18)
N5 0.0460(19) 0.061(2) 0.0474(19) -0.0005(17) 0.0221(16) -0.0025(18)
N6 0.049(2) 0.072(3) 0.062(2) -0.001(2) 0.0310(19) -0.009(2)
N7 0.047(2) 0.080(3) 0.048(2) 0.003(2) 0.0201(18) 0.012(2)
N8 0.048(2) 0.083(3) 0.049(2) 0.004(2) 0.0248(18) 0.010(2)
N9 0.050(2) 0.081(3) 0.048(2) 0.012(2) 0.0238(18) 0.005(2)
N10 0.048(2) 0.064(2) 0.056(2) -0.0022(18) 0.0241(18) -0.0083(19)
N11 0.043(2) 0.083(3) 0.059(2) -0.0035(19) 0.0240(18) -0.005(2)
N12 0.042(2) 0.103(4) 0.058(2) -0.006(2) 0.0213(19) -0.006(2)
C1 0.060(3) 0.074(3) 0.043(2) -0.002(3) 0.022(2) 0.010(2)
C2 0.047(3) 0.093(4) 0.071(3) 0.014(3) 0.022(2) 0.024(3)
C3 0.075(3) 0.074(4) 0.062(3) 0.008(3) 0.041(3) -0.007(2)
C4 0.056(3) 0.059(3) 0.048(2) 0.010(2) 0.025(2) 0.003(2)
C5 0.090(4) 0.061(3) 0.088(4) -0.012(3) 0.051(3) -0.016(3)
C6 0.044(2) 0.055(3) 0.047(2) 0.004(2) 0.0223(19) 0.004(2)
C7 0.065(3) 0.079(4) 0.064(3) 0.002(3) 0.037(3) -0.012(3)
C8 0.085(4) 0.126(6) 0.096(4) -0.010(4) 0.065(4) -0.027(4)
C9 0.063(3) 0.098(4) 0.047(3) 0.010(3) 0.021(2) 0.016(3)
C10 0.043(2) 0.086(4) 0.075(3) 0.011(3) 0.022(2) 0.020(3)
C11 0.086(4) 0.090(4) 0.070(3) 0.011(3) 0.040(3) -0.012(3)
C12 0.059(3) 0.066(3) 0.049(3) 0.011(2) 0.016(2) 0.002(2)
C13 0.092(4) 0.069(4) 0.092(4) -0.018(3) 0.046(4) -0.022(3)
C14 0.041(2) 0.063(3) 0.045(2) 0.000(2) 0.0205(19) 0.003(2)
C15 0.049(3) 0.084(4) 0.063(3) -0.002(3) 0.027(2) 0.004(3)
C16 0.080(4) 0.124(6) 0.106(5) -0.024(4) 0.065(4) -0.020(4)
C17 0.048(3) 0.166(7) 0.065(3) 0.002(4) 0.024(3) 0.020(4)
C18 0.048(3) 0.066(3) 0.048(2) 0.002(2) 0.023(2) -0.001(2)
C19 0.061(3) 0.114(5) 0.060(3) 0.010(3) 0.028(3) 0.015(3)
C20 0.052(3) 0.066(3) 0.050(2) 0.003(2) 0.020(2) 0.001(2)
C21 0.050(3) 0.081(4) 0.059(3) 0.009(2) 0.020(2) 0.004(3)
C22 0.048(3) 0.124(5) 0.068(3) 0.008(3) 0.024(3) 0.005(3)
C23 0.071(3) 0.121(5) 0.064(3) -0.013(4) 0.021(3) -0.025(4)
C24 0.049(3) 0.066(3) 0.060(3) -0.003(2) 0.025(2) 0.005(2)
C25 0.057(3) 0.151(7) 0.074(4) 0.014(4) 0.030(3) 0.004(4)
C26 0.054(3) 0.070(3) 0.053(3) 0.000(2) 0.025(2) 0.003(2)
C27 0.047(3) 0.120(5) 0.076(4) -0.005(3) 0.022(3) -0.001(4)
C28 0.062(4) 0.137(6) 0.097(5) -0.022(4) 0.037(4) -0.010(4)

loop_
_atom_type_symbol
_atom_type_description
_atom_type_scat_dispersion_real
_atom_type_scat_dispersion_imag
_atom_type_scat_source
C C 0.0033 0.0016 'International Tables Vol C Tables 4.2.6.8 and 6.1.1.4'
H H 0.0000 0.0000 'International Tables Vol C Tables 4.2.6.8 and 6.1.1.4'
N N 0.0061 0.0033 'International Tables Vol C Tables 4.2.6.8 and 6.1.1.4'
S S 0.1246 0.1234 'International Tables Vol C Tables 4.2.6.8 and 6.1.1.4'
Cl Cl 0.1484 0.1585 'International Tables Vol C Tables 4.2.6.8 and 6.1.1.4'
Sn Sn -0.6537 1.4246 'International Tables Vol C Tables 4.2.6.8 and 6.1.1.4'

loop_
_geom_angle_atom_site_label_1
_geom_angle_atom_site_label_2
_geom_angle_atom_site_label_3
_geom_angle
_geom_angle_publ_flag
C1 Sn1 C2 132.5(2) yes
C1 Sn1 N1 92.1(2) yes
C1 Sn1 S1 113.00(10) yes
C1 Sn1 Cl1 94.8(2) yes
C2 Sn1 N1 91.6(2) yes
C2 Sn1 S1 114.1(2) yes
C2 Sn1 Cl1 94.2(2) yes
N1 Sn1 S1 77.70(10) yes
N1 Sn1 Cl1 164.10(10) yes
S1 Sn1 Cl1 86.40(10) yes
C9 Sn2 C10 130.4(2) yes
C9 Sn2 N4 92.4(2) yes
C9 Sn2 S2 112.4(2) yes
C9 Sn2 Cl2 96.1(2) yes
C10 Sn2 N4 91.2(2) yes
C10 Sn2 S2 116.6(2) yes
C10 Sn2 Cl2 94.2(2) yes
N4 Sn2 S2 77.30(10) yes
N4 Sn2 Cl2 163.20(10) yes
S2 Sn2 Cl2 86.20(10) yes
C6 S1 Sn1 98.77(15) ?
C14 S2 Sn2 99.77(15) ?
C4 N1 N2 115.2(4) ?
C4 N1 Sn1 125.9(3) ?
N2 N1 Sn1 118.9(3) ?
C6 N2 N1 115.7(4) ?
C6 N3 C7 128.1(4) ?
C6 N3 H3N 115.9 ?
C7 N3 H3N 115.9 ?
C12 N4 N5 115.6(4) ?
C12 N4 Sn2 125.3(3) ?
N5 N4 Sn2 119.0(3) ?
C14 N5 N4 115.3(4) ?
C14 N6 C15 123.5(4) ?
C14 N6 H6N 118.2 ?
C15 N6 H6N 118.2 ?
C18 N7 N8 120.0(4) ?
C20 N8 N7 117.3(4) ?
C20 N8 H8N 121.3 ?
N7 N8 H8N 121.3 ?
C20 N9 C21 124.3(4) ?
C20 N9 H9N 117.8 ?
C21 N9 H9N 117.8 ?
C24 N10 N11 118.2(4) ?
C26 N11 N10 118.7(4) ?
C26 N11 H11N 120.7 ?
N10 N11 H11N 120.7 ?
C26 N12 C27 125.5(4) ?
C26 N12 H12N 117.2 ?
C27 N12 H12N 117.2 ?
Sn1 C1 H1A 109.5 ?
Sn1 C1 H1B 109.5 ?
H1A C1 H1B 109.5 ?
Sn1 C1 H1C 109.5 ?
H1A C1 H1C 109.5 ?
H1B C1 H1C 109.5 ?
Sn1 C2 H2A 109.5 ?
Sn1 C2 H2B 109.5 ?
H2A C2 H2B 109.5 ?
Sn1 C2 H2C 109.5 ?
H2A C2 H2C 109.5 ?
H2B C2 H2C 109.5 ?
C4 C3 H3A 109.5 ?
C4 C3 H3B 109.5 ?
H3A C3 H3B 109.5 ?
C4 C3 H3C 109.5 ?
H3A C3 H3C 109.5 ?
H3B C3 H3C 109.5 ?
N1 C4 C3 119.8(4) ?
N1 C4 C5 122.7(4) ?
C3 C4 C5 117.5(4) ?
C4 C5 H5A 109.5 ?
C4 C5 H5B 109.5 ?
H5A C5 H5B 109.5 ?
C4 C5 H5C 109.5 ?
H5A C5 H5C 109.5 ?
H5B C5 H5C 109.5 ?
N2 C6 N3 115.8(4) ?
N2 C6 S1 128.9(3) ?
N3 C6 S1 115.2(3) ?
N3 C7 C8 110.4(5) ?
N3 C7 H7A 109.6 ?
C8 C7 H7A 109.6 ?
N3 C7 H7B 109.6 ?
C8 C7 H7B 109.6 ?
H7A C7 H7B 108.1 ?
C7 C8 H8A 109.5 ?
C7 C8 H8B 109.5 ?
H8A C8 H8B 109.5 ?
C7 C8 H8C 109.5 ?
H8A C8 H8C 109.5 ?
H8B C8 H8C 109.5 ?
Sn2 C9 H9A 109.5 ?
Sn2 C9 H9B 109.5 ?
H9A C9 H9B 109.5 ?
Sn2 C9 H9C 109.5 ?
H9A C9 H9C 109.5 ?
H9B C9 H9C 109.5 ?
Sn2 C10 H10A 109.5 ?
Sn2 C10 H10B 109.5 ?
H10A C10 H10B 109.5 ?
Sn2 C10 H10C 109.5 ?
H10A C10 H10C 109.5 ?
H10B C10 H10C 109.5 ?
C12 C11 H11A 109.5 ?
C12 C11 H11B 109.5 ?
H11A C11 H11B 109.5 ?
C12 C11 H11C 109.5 ?
H11A C11 H11C 109.5 ?
H11B C11 H11C 109.5 ?
N4 C12 C11 120.5(5) ?
N4 C12 C13 122.5(5) ?
C11 C12 C13 117.0(5) ?
C12 C13 H13A 109.5 ?
C12 C13 H13B 109.5 ?
H13A C13 H13B 109.5 ?
C12 C13 H13C 109.5 ?
H13A C13 H13C 109.5 ?
H13B C13 H13C 109.5 ?
N5 C14 N6 118.2(4) ?
N5 C14 S2 128.5(3) ?
N6 C14 S2 113.2(4) ?
N6 C15 C16 111.6(5) ?
N6 C15 H15A 109.3 ?
C16 C15 H15A 109.3 ?
N6 C15 H15B 109.3 ?
C16 C15 H15B 109.3 ?
H15A C15 H15B 108.0 ?
C15 C16 H16A 109.5 ?
C15 C16 H16B 109.5 ?
H16A C16 H16B 109.5 ?
C15 C16 H16C 109.5 ?
H16A C16 H16C 109.5 ?
H16B C16 H16C 109.5 ?
C18 C17 H17A 109.5 ?
C18 C17 H17B 109.5 ?
H17A C17 H17B 109.5 ?
C18 C17 H17C 109.5 ?
H17A C17 H17C 109.5 ?
H17B C17 H17C 109.5 ?
N7 C18 C19 116.6(4) ?
N7 C18 C17 126.3(4) ?
C19 C18 C17 117.1(4) ?
C18 C19 H19A 109.5 ?
C18 C19 H19B 109.5 ?
H19A C19 H19B 109.5 ?
C18 C19 H19C 109.5 ?
H19A C19 H19C 109.5 ?
H19B C19 H19C 109.5 ?
N9 C20 N8 116.9(4) ?
N9 C20 S3 124.2(4) ?
N8 C20 S3 118.9(3) ?
N9 C21 C22 110.4(4) ?
N9 C21 H21A 109.6 ?
C22 C21 H21A 109.6 ?
N9 C21 H21B 109.6 ?
C22 C21 H21B 109.6 ?
H21A C21 H21B 108.1 ?
C21 C22 H22A 109.5 ?
C21 C22 H22B 109.5 ?
H22A C22 H22B 109.5 ?
C21 C22 H22C 109.5 ?
H22A C22 H22C 109.5 ?
H22B C22 H22C 109.5 ?
C24 C23 H23A 109.5 ?
C24 C23 H23B 109.5 ?
H23A C23 H23B 109.5 ?
C24 C23 H23C 109.5 ?
H23A C23 H23C 109.5 ?
H23B C23 H23C 109.5 ?
N10 C24 C25 125.9(5) ?
N10 C24 C23 117.0(5) ?
C25 C24 C23 117.1(5) ?
C24 C25 H25A 109.5 ?
C24 C25 H25B 109.5 ?
H25A C25 H25B 109.5 ?
C24 C25 H25C 109.5 ?
H25A C25 H25C 109.5 ?
H25B C25 H25C 109.5 ?
N12 C26 N11 116.0(4) ?
N12 C26 S4 124.5(4) ?
N11 C26 S4 119.4(4) ?
N12 C27 C28 111.7(5) ?
N12 C27 H27A 109.3 ?
C28 C27 H27A 109.3 ?
N12 C27 H27B 109.3 ?
C28 C27 H27B 109.3 ?
H27A C27 H27B 107.9 ?
C27 C28 H28A 109.5 ?
C27 C28 H28B 109.5 ?
H28A C28 H28B 109.5 ?
C27 C28 H28C 109.5 ?
H28A C28 H28C 109.5 ?
H28B C28 H28C 109.5 ?

loop_
_geom_bond_atom_site_label_1
_geom_bond_atom_site_label_2
_geom_bond_distance
_geom_bond_publ_flag
Sn1 C2 2.116(5) yes
Sn1 C1 2.123(4) yes
Sn1 N1 2.353(4) yes
Sn1 S1 2.4320(10) yes
Sn1 Cl1 2.5170(10) yes
Sn2 C9 2.116(5) yes
Sn2 C10 2.118(5) yes
Sn2 N4 2.359(4) yes
Sn2 S2 2.4220(10) yes
Sn2 Cl2 2.509(2) yes
S1 C6 1.754(5) ?
S2 C14 1.759(5) ?
S3 C20 1.681(5) ?
S4 C26 1.668(5) ?
N1 C4 1.295(6) ?
N1 N2 1.382(5) ?
N2 C6 1.298(6) ?
N3 C6 1.354(5) ?
N3 C7 1.447(6) ?
N3 H3N 0.86 ?
N4 C12 1.277(6) ?
N4 N5 1.401(5) ?
N5 C14 1.287(6) ?
N6 C14 1.343(5) ?
N6 C15 1.428(6) ?
N6 H6N 0.86 ?
N7 C18 1.266(6) ?
N7 N8 1.384(5) ?
N8 C20 1.363(6) ?
N8 H8N 0.86 ?
N9 C20 1.316(6) ?
N9 C21 1.458(6) ?
N9 H9N 0.86 ?
N10 C24 1.279(6) ?
N10 N11 1.387(5) ?
N11 C26 1.361(6) ?
N11 H11N 0.86 ?
N12 C26 1.318(6) ?
N12 C27 1.459(6) ?
N12 H12N 0.86 ?
C1 H1A 0.96 ?
C1 H1B 0.96 ?
C1 H1C 0.96 ?
C2 H2A 0.96 ?
C2 H2B 0.96 ?
C2 H2C 0.96 ?
C3 C4 1.494(6) ?
C3 H3A 0.96 ?
C3 H3B 0.96 ?
C3 H3C 0.96 ?
C4 C5 1.496(7) ?
C5 H5A 0.96 ?
C5 H5B 0.96 ?
C5 H5C 0.96 ?
C7 C8 1.492(7) ?
C7 H7A 0.97 ?
C7 H7B 0.97 ?
C8 H8A 0.96 ?
C8 H8B 0.96 ?
C8 H8C 0.96 ?
C9 H9A 0.96 ?
C9 H9B 0.96 ?
C9 H9C 0.96 ?
C10 H10A 0.96 ?
C10 H10B 0.96 ?
C10 H10C 0.96 ?
C11 C12 1.499(7) ?
C11 H11A 0.96 ?
C11 H11B 0.96 ?
C11 H11C 0.96 ?
C12 C13 1.502(8) ?
C13 H13A 0.96 ?
C13 H13B 0.96 ?
C13 H13C 0.96 ?
C15 C16 1.503(7) ?
C15 H15A 0.97 ?
C15 H15B 0.97 ?
C16 H16A 0.96 ?
C16 H16B 0.96 ?
C16 H16C 0.96 ?
C17 C18 1.484(7) ?
C17 H17A 0.96 ?
C17 H17B 0.96 ?
C17 H17C 0.96 ?
C18 C19 1.482(6) ?
C19 H19A 0.96 ?
C19 H19B 0.96 ?
C19 H19C 0.96 ?
C21 C22 1.511(7) ?
C21 H21A 0.97 ?
C21 H21B 0.97 ?
C22 H22A 0.96 ?
C22 H22B 0.96 ?
C22 H22C 0.96 ?
C23 C24 1.485(7) ?
C23 H23A 0.96 ?
C23 H23B 0.96 ?
C23 H23C 0.96 ?
C24 C25 1.483(7) ?
C25 H25A 0.96 ?
C25 H25B 0.96 ?
C25 H25C 0.96 ?
C27 C28 1.463(8) ?
C27 H27A 0.97 ?
C27 H27B 0.97 ?
C28 H28A 0.96 ?
C28 H28B 0.96 ?
C28 H28C 0.96 ?

loop_
_geom_hbond_atom_site_label_D
_geom_hbond_atom_site_label_H
_geom_hbond_atom_site_label_A
_geom_hbond_distance_DH
_geom_hbond_distance_HA
_geom_hbond_distance_DA
_geom_hbond_angle_DHA
_geom_hbond_publ_flag
N3 H3N N7 0.86 2.27 3.120(6) 170 no
N6 H6N N10 0.86 2.43 3.207(6) 150 no

loop_
_geom_torsion_atom_site_label_1
_geom_torsion_atom_site_label_2
_geom_torsion_atom_site_label_3
_geom_torsion_atom_site_label_4
_geom_torsion
C2 Sn1 S1 C6 -86.7(2)
C1 Sn1 S1 C6 86.5(2)
N1 Sn1 S1 C6 -0.48(17)
Cl1 Sn1 S1 C6 -179.75(15)
C9 Sn2 S2 C14 -89.5(2)
C10 Sn2 S2 C14 82.8(2)
N4 Sn2 S2 C14 -2.14(17)
Cl2 Sn2 S2 C14 175.50(16)
C2 Sn1 N1 C4 -65.3(4)
C1 Sn1 N1 C4 67.2(4)
S1 Sn1 N1 C4 -179.7(4)
Cl1 Sn1 N1 C4 -177.0(3)
C2 Sn1 N1 N2 115.0(3)
C1 Sn1 N1 N2 -112.4(3)
S1 Sn1 N1 N2 0.7(3)
Cl1 Sn1 N1 N2 3.3(5)
C4 N1 N2 C6 179.7(4)
Sn1 N1 N2 C6 -0.6(5)
C9 Sn2 N4 C12 -61.5(4)
C10 Sn2 N4 C12 69.0(4)
S2 Sn2 N4 C12 -174.0(4)
Cl2 Sn2 N4 C12 177.8(3)
C9 Sn2 N4 N5 115.5(3)
C10 Sn2 N4 N5 -114.0(3)
S2 Sn2 N4 N5 3.0(3)
Cl2 Sn2 N4 N5 -5.1(5)
C12 N4 N5 C14 174.6(4)
Sn2 N4 N5 C14 -2.7(5)
C18 N7 N8 C20 176.2(5)
C24 N10 N11 C26 161.9(5)
N2 N1 C4 C3 -180.0(4)
Sn1 N1 C4 C3 0.3(6)
N2 N1 C4 C5 -0.8(7)
Sn1 N1 C4 C5 179.6(4)
N1 N2 C6 N3 -178.7(4)
N1 N2 C6 S1 0.0(6)
C7 N3 C6 N2 -175.2(5)
C7 N3 C6 S1 5.9(7)
Sn1 S1 C6 N2 0.5(4)
Sn1 S1 C6 N3 179.2(3)
C6 N3 C7 C8 -167.2(5)
N5 N4 C12 C11 179.6(4)
Sn2 N4 C12 C11 -3.3(6)
N5 N4 C12 C13 0.5(7)
Sn2 N4 C12 C13 177.6(4)
N4 N5 C14 N6 178.5(4)
N4 N5 C14 S2 0.2(6)
C15 N6 C14 N5 -5.6(7)
C15 N6 C14 S2 172.9(4)
Sn2 S2 C14 N5 2.1(4)
Sn2 S2 C14 N6 -176.3(3)
C14 N6 C15 C16 -168.8(5)
N8 N7 C18 C19 179.8(5)
N8 N7 C18 C17 -1.0(9)
C21 N9 C20 N8 -174.9(5)
C21 N9 C20 S3 5.3(8)
N7 N8 C20 N9 -3.2(7)
N7 N8 C20 S3 176.7(4)
C20 N9 C21 C22 -160.8(5)
N11 N10 C24 C25 -0.5(8)
N11 N10 C24 C23 179.8(5)
C27 N12 C26 N11 -179.2(5)
C27 N12 C26 S4 -1.2(9)
N10 N11 C26 N12 -4.1(7)
N10 N11 C26 S4 177.7(4)
C26 N12 C27 C28 142.2(6)
